data_1503372
loop_
_publ_author_name
'Wang, Zhihua'
'Shi, Jianwu'
'Wang, Jiange'
'Li, Chunli'
'Tian, Xinyong'
'Cheng, Yanxiang'
'Wang, Hua'

_publ_section_title
;
 Syntheses and Crystal Structures of Benzohexathia[7]helicene and
 Naphthalene Cored Double Helicene
;
_journal_coden_ASTM ORLEF7
_journal_issue 3
_journal_name_full 'Organic Letters'
_journal_page_first 456
_journal_page_last 459
_journal_paper_doi 10.1021/ol902613g
_journal_volume 12
_journal_year 2010
_chemical_formula_sum 'C46 H40 S12 Si4'
_chemical_formula_weight 1089.86
_chemical_name_common compd-2
_space_group_IT_number 19
_symmetry_cell_setting orthorhombic
_symmetry_space_group_name_Hall 'P 2ac 2ab'
_symmetry_space_group_name_H-M 'P 21 21 21'
_atom_sites_solution_hydrogens geom
_atom_sites_solution_primary direct
_atom_sites_solution_secondary difmap
_audit_creation_method SHELXL-97
_cell_angle_alpha 90.00
_cell_angle_beta 90.00
_cell_angle_gamma 90.00
_cell_formula_units_Z 8
_cell_length_a 16.816(3)
_cell_length_b 16.811(3)
_cell_length_c 38.298(7)
_cell_measurement_reflns_used 9925
_cell_measurement_temperature 294(2)
_cell_measurement_theta_max 19.44
_cell_measurement_theta_min 2.34
_cell_volume 10827(3)
_computing_cell_refinement 'Bruker SMART'
_computing_data_collection 'Bruker SMART'
_computing_data_reduction 'Bruker SAINT'
_computing_molecular_graphics 'Bruker SHELXTL'
_computing_publication_material 'Bruker SHELXTL'
_computing_structure_refinement 'SHELXL-97 (Sheldrick, 1997)'
_computing_structure_solution 'SHELXS-97 (Sheldrick, 1990)'
_diffrn_ambient_temperature 294(2)
_diffrn_measured_fraction_theta_full 0.999
_diffrn_measured_fraction_theta_max 0.999
_diffrn_measurement_device_type 'CCD area detector'
_diffrn_measurement_method 'phi and omega scans'
_diffrn_radiation_monochromator graphite
_diffrn_radiation_source 'fine-focus sealed tube'
_diffrn_radiation_type MoK\a
_diffrn_radiation_wavelength 0.71073
_diffrn_reflns_av_R_equivalents 0.0592
_diffrn_reflns_av_sigmaI/netI 0.0568
_diffrn_reflns_limit_h_max 20
_diffrn_reflns_limit_h_min -20
_diffrn_reflns_limit_k_max 20
_diffrn_reflns_limit_k_min -20
_diffrn_reflns_limit_l_max 47
_diffrn_reflns_limit_l_min -47
_diffrn_reflns_number 86699
_diffrn_reflns_theta_full 26.00
_diffrn_reflns_theta_max 26.00
_diffrn_reflns_theta_min 2.34
_exptl_absorpt_coefficient_mu 0.604
_exptl_absorpt_correction_T_max 0.9658
_exptl_absorpt_correction_T_min 0.8856
_exptl_absorpt_correction_type multi-scan
_exptl_absorpt_process_details SADABS
_exptl_crystal_colour yelllow
_exptl_crystal_density_diffrn 1.337
_exptl_crystal_density_method 'not measured'
_exptl_crystal_description block
_exptl_crystal_F_000 4512
_exptl_crystal_size_max 0.21
_exptl_crystal_size_mid 0.08
_exptl_crystal_size_min 0.06
_refine_diff_density_max 0.210
_refine_diff_density_min -0.200
_refine_diff_density_rms 0.046
_refine_ls_abs_structure_details 'Flack H D (1983), Acta Cryst. A39, 876-881'
_refine_ls_abs_structure_Flack 0.30(9)
_refine_ls_extinction_method none
_refine_ls_goodness_of_fit_ref 0.886
_refine_ls_hydrogen_treatment constr
_refine_ls_matrix_type full
_refine_ls_number_parameters 1118
_refine_ls_number_reflns 21119
_refine_ls_number_restraints 0
_refine_ls_restrained_S_all 0.886
_refine_ls_R_factor_all 0.0774
_refine_ls_R_factor_gt 0.0459
_refine_ls_shift/su_max 0.022
_refine_ls_shift/su_mean 0.002
_refine_ls_structure_factor_coef Fsqd
_refine_ls_weighting_details 'calc w=1/[\s^2^(Fo^2^)+(0.1000P)^2^+0.0000P] where P=(Fo^2^+2Fc^2^)/3'
_refine_ls_weighting_scheme calc
_refine_ls_wR_factor_gt 0.1172
_refine_ls_wR_factor_ref 0.1439
_reflns_number_gt 15349
_reflns_number_total 21119
_reflns_threshold_expression >2sigma(I)
_cod_data_source_file ol902613g_si_004.cif
_cod_data_source_block w495
_cod_depositor_comments
;
The following automatic conversions were performed:

'_symmetry_cell_setting' value 'Orthorhombic' changed to
'orthorhombic' according to
/home/saulius/struct/CIF-dictionaries/cif_core.dic dictionary named
'cif_core.dic' version 2.4.2 from 2011-04-26.

Automatic conversion script
Id: cif_fix_values 1715 2011-07-08 13:25:40Z adriana 
;
_cod_original_cell_volume 10826(3)
_cod_original_sg_symbol_H-M P2(1)2(1)2(1)
_cod_database_code 1503372

loop_
_symmetry_equiv_pos_as_xyz
'x, y, z'
'-x+1/2, -y, z+1/2'
'-x, y+1/2, -z+1/2'
'x+1/2, -y+1/2, -z'

loop_
_atom_site_label
_atom_site_type_symbol
_atom_site_fract_x
_atom_site_fract_y
_atom_site_fract_z
_atom_site_U_iso_or_equiv
_atom_site_adp_type
_atom_site_occupancy
_atom_site_symmetry_multiplicity
_atom_site_calc_flag
_atom_site_refinement_flags
Si1 Si 0.7741(2) 0.31698(18) 0.91336(8) 0.1041(10) Uani 1 1 d .
Si2 Si 1.2102(3) 1.1334(2) 0.91450(11) 0.1341(14) Uani 1 1 d .
Si3 Si 1.28037(15) 1.15513(16) 0.77704(6) 0.0772(6) Uani 1 1 d .
Si4 Si 0.71274(16) 0.29300(16) 0.76976(7) 0.0797(7) Uani 1 1 d .
S1 S 0.66530(14) 0.46474(16) 0.89545(6) 0.0840(6) Uani 1 1 d .
S2 S 0.66469(11) 0.63645(13) 0.86237(6) 0.0713(5) Uani 1 1 d .
S3 S 0.79477(10) 0.74891(11) 0.83257(5) 0.0608(4) Uani 1 1 d .
S4 S 1.19093(10) 0.69608(11) 0.83810(6) 0.0636(5) Uani 1 1 d .
S5 S 1.31694(13) 0.80825(15) 0.87062(7) 0.0837(7) Uani 1 1 d .
S6 S 1.31544(17) 0.98135(18) 0.90157(7) 0.0987(8) Uani 1 1 d .
S7 S 1.09284(14) 1.16053(12) 0.77294(6) 0.0769(6) Uani 1 1 d .
S8 S 0.93427(13) 1.06562(12) 0.78501(6) 0.0724(5) Uani 1 1 d .
S9 S 0.88611(11) 0.89230(11) 0.80503(5) 0.0623(4) Uani 1 1 d .
S10 S 1.10379(11) 0.55142(11) 0.80986(5) 0.0633(5) Uani 1 1 d .
S11 S 1.05747(13) 0.37766(12) 0.78962(6) 0.0751(6) Uani 1 1 d .
S12 S 0.90012(15) 0.28417(12) 0.77251(6) 0.0798(6) Uani 1 1 d .
C1 C 0.7523(5) 0.4115(5) 0.8893(2) 0.075(2) Uani 1 1 d .
C2 C 0.8026(5) 0.4509(4) 0.86795(19) 0.0635(18) Uani 1 1 d .
H2A H 0.8519 0.4308 0.8614 0.076 Uiso 1 1 calc R
C3 C 0.7738(4) 0.5255(5) 0.85632(18) 0.0597(17) Uani 1 1 d .
C4 C 0.6990(4) 0.5395(5) 0.8694(2) 0.0646(19) Uani 1 1 d .
C5 C 0.7532(4) 0.6565(5) 0.8424(2) 0.0625(18) Uani 1 1 d .
C6 C 0.8057(4) 0.5945(4) 0.83903(18) 0.0533(16) Uani 1 1 d .
C7 C 0.8817(4) 0.6200(4) 0.82581(17) 0.0500(15) Uani 1 1 d .
C8 C 0.8867(4) 0.7023(4) 0.82363(18) 0.0502(15) Uani 1 1 d .
C9 C 0.9589(4) 0.7446(4) 0.81939(18) 0.0510(16) Uani 1 1 d .
C10 C 1.0294(4) 0.6994(4) 0.81989(17) 0.0471(15) Uani 1 1 d .
C11 C 1.1013(4) 0.7432(4) 0.82609(18) 0.0514(15) Uani 1 1 d .
C12 C 1.1052(4) 0.8248(4) 0.82791(17) 0.0508(15) Uani 1 1 d .
C13 C 1.1809(4) 0.8493(4) 0.84302(18) 0.0593(17) Uani 1 1 d .
C14 C 1.2303(4) 0.7860(5) 0.8483(2) 0.0614(18) Uani 1 1 d .
C15 C 1.2835(5) 0.9051(6) 0.8760(2) 0.083(3) Uani 1 1 d .
C16 C 1.2098(4) 0.9207(4) 0.8606(2) 0.0612(18) Uani 1 1 d .
C17 C 1.1813(5) 0.9953(5) 0.87123(19) 0.0654(19) Uani 1 1 d .
H17A H 1.1326 1.0156 0.8639 0.079 Uiso 1 1 calc R
C18 C 1.2305(6) 1.0351(5) 0.8929(2) 0.085(3) Uani 1 1 d .
C19 C 1.1795(5) 1.1064(5) 0.7806(2) 0.0668(19) Uani 1 1 d .
C20 C 1.1640(4) 1.0316(4) 0.79225(18) 0.0581(17) Uani 1 1 d .
H20A H 1.2034 0.9944 0.7971 0.070 Uiso 1 1 calc R
C21 C 1.0818(5) 1.0163(4) 0.79619(18) 0.0567(17) Uani 1 1 d .
C22 C 1.0363(5) 1.0812(4) 0.7856(2) 0.0622(18) Uani 1 1 d .
C23 C 0.9510(4) 0.9698(4) 0.79949(19) 0.0598(18) Uani 1 1 d .
C24 C 1.0306(4) 0.9510(4) 0.80605(18) 0.0521(16) Uani 1 1 d .
C25 C 1.0391(4) 0.8689(4) 0.81657(17) 0.0520(16) Uani 1 1 d .
C26 C 0.9657(4) 0.8287(4) 0.81501(19) 0.0547(17) Uani 1 1 d .
C27 C 1.0237(4) 0.6157(4) 0.81692(18) 0.0525(16) Uani 1 1 d .
C28 C 0.9512(4) 0.5773(4) 0.81693(18) 0.0527(16) Uani 1 1 d .
C29 C 0.9587(4) 0.4939(4) 0.80645(19) 0.0558(17) Uani 1 1 d .
C30 C 1.0386(5) 0.4739(4) 0.8030(2) 0.0642(19) Uani 1 1 d .
C31 C 0.9548(5) 0.3626(4) 0.7866(2) 0.069(2) Uani 1 1 d .
C32 C 0.9110(5) 0.4278(4) 0.7954(2) 0.0615(18) Uani 1 1 d .
C33 C 0.8292(5) 0.4129(4) 0.7892(2) 0.0646(19) Uani 1 1 d .
H33A H 0.7899 0.4510 0.7927 0.077 Uiso 1 1 calc R
C34 C 0.8128(5) 0.3375(5) 0.7774(2) 0.0675(19) Uani 1 1 d .
C35 C 0.8380(17) 0.2570(9) 0.8851(5) 0.266(15) Uani 1 1 d .
H35A H 0.8209 0.2025 0.8859 0.399 Uiso 1 1 calc R
H35B H 0.8920 0.2606 0.8930 0.399 Uiso 1 1 calc R
H35C H 0.8345 0.2763 0.8616 0.399 Uiso 1 1 calc R
C36 C 0.8143(16) 0.3389(10) 0.9554(4) 0.258(14) Uani 1 1 d .
H36A H 0.8122 0.2921 0.9698 0.387 Uiso 1 1 calc R
H36B H 0.7837 0.3805 0.9662 0.387 Uiso 1 1 calc R
H36C H 0.8685 0.3558 0.9530 0.387 Uiso 1 1 calc R
C37 C 0.6845(14) 0.2595(12) 0.9192(6) 0.260(13) Uani 1 1 d .
H37A H 0.6915 0.2233 0.9384 0.390 Uiso 1 1 calc R
H37B H 0.6735 0.2300 0.8983 0.390 Uiso 1 1 calc R
H37C H 0.6409 0.2946 0.9241 0.390 Uiso 1 1 calc R
C38 C 1.3052(12) 1.1874(9) 0.9196(5) 0.213(10) Uani 1 1 d .
H38A H 1.3133 1.1999 0.9438 0.320 Uiso 1 1 calc R
H38B H 1.3035 1.2357 0.9063 0.320 Uiso 1 1 calc R
H38C H 1.3481 1.1546 0.9115 0.320 Uiso 1 1 calc R
C39 C 1.1767(18) 1.1140(17) 0.9588(5) 0.36(2) Uani 1 1 d .
H39A H 1.2087 1.0727 0.9689 0.536 Uiso 1 1 calc R
H39B H 1.1221 1.0974 0.9583 0.536 Uiso 1 1 calc R
H39C H 1.1816 1.1615 0.9725 0.536 Uiso 1 1 calc R
C40 C 1.1389(14) 1.1821(10) 0.8899(8) 0.32(2) Uani 1 1 d .
H40A H 1.0882 1.1571 0.8933 0.483 Uiso 1 1 calc R
H40B H 1.1531 1.1796 0.8657 0.483 Uiso 1 1 calc R
H40C H 1.1359 1.2368 0.8971 0.483 Uiso 1 1 calc R
C41 C 1.3391(7) 1.1067(7) 0.7427(3) 0.116(4) Uani 1 1 d .
H41A H 1.3920 1.1280 0.7427 0.174 Uiso 1 1 calc R
H41B H 1.3148 1.1163 0.7205 0.174 Uiso 1 1 calc R
H41C H 1.3412 1.0505 0.7471 0.174 Uiso 1 1 calc R
C42 C 1.2670(7) 1.2630(7) 0.7686(3) 0.116(4) Uani 1 1 d .
H42A H 1.3087 1.2922 0.7800 0.173 Uiso 1 1 calc R
H42B H 1.2165 1.2799 0.7776 0.173 Uiso 1 1 calc R
H42C H 1.2690 1.2728 0.7440 0.173 Uiso 1 1 calc R
C43 C 1.3338(6) 1.1445(9) 0.8190(3) 0.129(5) Uani 1 1 d .
H43A H 1.3830 1.1734 0.8180 0.193 Uiso 1 1 calc R
H43B H 1.3447 1.0893 0.8233 0.193 Uiso 1 1 calc R
H43C H 1.3016 1.1653 0.8376 0.193 Uiso 1 1 calc R
C44 C 0.7266(9) 0.1869(6) 0.7588(3) 0.129(5) Uani 1 1 d .
H44A H 0.7570 0.1615 0.7769 0.194 Uiso 1 1 calc R
H44B H 0.7545 0.1825 0.7370 0.194 Uiso 1 1 calc R
H44C H 0.6757 0.1615 0.7569 0.194 Uiso 1 1 calc R
C45 C 0.6640(7) 0.3455(8) 0.7322(3) 0.131(4) Uani 1 1 d .
H45A H 0.6607 0.4014 0.7372 0.196 Uiso 1 1 calc R
H45B H 0.6114 0.3245 0.7288 0.196 Uiso 1 1 calc R
H45C H 0.6948 0.3374 0.7114 0.196 Uiso 1 1 calc R
C46 C 0.6533(7) 0.3036(10) 0.8096(4) 0.162(7) Uani 1 1 d .
H46A H 0.6842 0.2867 0.8294 0.243 Uiso 1 1 calc R
H46B H 0.6064 0.2713 0.8078 0.243 Uiso 1 1 calc R
H46C H 0.6383 0.3583 0.8126 0.243 Uiso 1 1 calc R
Si5 Si 1.41383(16) 0.44828(16) 0.98307(6) 0.0805(7) Uani 1 1 d .
Si6 Si 0.55397(14) 1.01298(16) 0.97077(6) 0.0736(6) Uani 1 1 d .
Si7 Si 0.57979(19) 0.9384(3) 0.82895(8) 0.1161(12) Uani 1 1 d .
Si8 Si 1.4058(2) 0.5064(3) 0.84608(9) 0.1304(15) Uani 1 1 d .
S13 S 1.41958(12) 0.63641(14) 0.98369(6) 0.0740(6) Uani 1 1 d .
S14 S 1.32358(12) 0.79338(13) 0.96833(6) 0.0718(5) Uani 1 1 d .
S15 S 1.15222(11) 0.83785(12) 0.94471(5) 0.0622(4) Uani 1 1 d .
S16 S 0.81381(10) 0.61745(11) 0.94003(5) 0.0598(4) Uani 1 1 d .
S17 S 0.63896(11) 0.66514(14) 0.95775(6) 0.0715(5) Uani 1 1 d .
S18 S 0.54544(12) 0.82493(14) 0.97203(6) 0.0792(6) Uani 1 1 d .
S19 S 0.72860(16) 1.04743(17) 0.84530(7) 0.0958(8) Uani 1 1 d .
S20 S 0.89904(16) 1.05104(13) 0.87909(7) 0.0831(6) Uani 1 1 d .
S21 S 1.01067(11) 0.92522(11) 0.91312(6) 0.0648(5) Uani 1 1 d .
S22 S 0.96135(10) 0.52806(11) 0.91440(6) 0.0609(4) Uani 1 1 d .
S23 S 1.07723(14) 0.39862(13) 0.88652(7) 0.0801(6) Uani 1 1 d .
S24 S 1.25257(16) 0.39973(17) 0.85769(7) 0.0994(8) Uani 1 1 d .
C47 C 1.3683(5) 0.5468(5) 0.97599(19) 0.0652(19) Uani 1 1 d .
C48 C 1.2931(4) 0.5627(5) 0.96308(18) 0.0594(17) Uani 1 1 d .
H48A H 1.2562 0.5233 0.9578 0.071 Uiso 1 1 calc R
C49 C 1.2776(4) 0.6465(4) 0.95858(16) 0.0506(15) Uani 1 1 d .
C50 C 1.3400(4) 0.6918(5) 0.9697(2) 0.0639(19) Uani 1 1 d .
C51 C 1.2296(4) 0.7734(5) 0.9519(2) 0.0630(19) Uani 1 1 d .
C52 C 1.2121(4) 0.6938(4) 0.94672(19) 0.0542(16) Uani 1 1 d .
C53 C 1.1319(4) 0.6855(4) 0.93501(18) 0.0517(16) Uani 1 1 d .
C54 C 1.0906(4) 0.7569(4) 0.93378(17) 0.0521(16) Uani 1 1 d .
C55 C 1.0066(4) 0.7631(4) 0.92963(16) 0.0447(14) Uani 1 1 d .
C56 C 0.9612(4) 0.6909(4) 0.92920(17) 0.0482(15) Uani 1 1 d .
C57 C 0.8778(4) 0.6972(4) 0.93119(17) 0.0512(15) Uani 1 1 d .
C58 C 0.8380(4) 0.7714(4) 0.93043(18) 0.0508(16) Uani 1 1 d .
C59 C 0.7555(4) 0.7605(4) 0.94013(19) 0.0540(16) Uani 1 1 d .
C60 C 0.7361(4) 0.6828(4) 0.9443(2) 0.0569(17) Uani 1 1 d .
C61 C 0.6246(4) 0.7681(5) 0.9589(2) 0.068(2) Uani 1 1 d .
C62 C 0.6895(4) 0.8099(4) 0.94971(19) 0.0582(17) Uani 1 1 d .
C63 C 0.6753(4) 0.8962(5) 0.95445(19) 0.0626(19) Uani 1 1 d .
H63A H 0.7133 0.9352 0.9501 0.075 Uiso 1 1 calc R
C64 C 0.5996(5) 0.9121(5) 0.9661(2) 0.072(2) Uani 1 1 d .
C65 C 0.6746(5) 0.9618(6) 0.8529(2) 0.082(2) Uani 1 1 d .
C66 C 0.7134(5) 0.9132(5) 0.8753(2) 0.069(2) Uani 1 1 d .
H66A H 0.6929 0.8644 0.8824 0.082 Uiso 1 1 calc R
C67 C 0.7878(5) 0.9427(5) 0.88704(18) 0.0619(18) Uani 1 1 d .
C68 C 0.8029(5) 1.0157(5) 0.8716(2) 0.074(2) Uani 1 1 d .
C69 C 0.9181(5) 0.9635(5) 0.9015(2) 0.070(2) Uani 1 1 d .
C70 C 0.8571(4) 0.9135(4) 0.90570(19) 0.0555(16) Uani 1 1 d .
C71 C 0.8827(4) 0.8378(4) 0.92043(18) 0.0521(15) Uani 1 1 d .
C72 C 0.9657(4) 0.8358(4) 0.92306(19) 0.0546(17) Uani 1 1 d .
C73 C 1.0061(4) 0.6181(4) 0.92525(18) 0.0506(15) Uani 1 1 d .
C74 C 1.0878(4) 0.6151(4) 0.92404(17) 0.0540(16) Uani 1 1 d .
C75 C 1.1155(4) 0.5411(4) 0.91020(18) 0.0544(16) Uani 1 1 d .
C76 C 1.0536(4) 0.4872(4) 0.9064(2) 0.0610(18) Uani 1 1 d .
C77 C 1.1728(5) 0.4338(5) 0.8813(2) 0.073(2) Uani 1 1 d .
C78 C 1.1870(4) 0.5095(4) 0.89443(19) 0.0600(17) Uani 1 1 d .
C79 C 1.2623(5) 0.5387(5) 0.8852(2) 0.067(2) Uani 1 1 d .
H79A H 1.2812 0.5883 0.8920 0.081 Uiso 1 1 calc R
C80 C 1.3048(5) 0.4870(6) 0.8650(2) 0.079(2) Uani 1 1 d .
C81 C 1.3800(13) 0.4053(9) 1.0237(4) 0.185(8) Uani 1 1 d .
H81A H 1.3386 0.3674 1.0190 0.278 Uiso 1 1 calc R
H81B H 1.3597 0.4466 1.0385 0.278 Uiso 1 1 calc R
H81C H 1.4236 0.3791 1.0351 0.278 Uiso 1 1 calc R
C82 C 1.3843(13) 0.3848(8) 0.9473(4) 0.238(12) Uani 1 1 d .
H82A H 1.3306 0.3671 0.9508 0.356 Uiso 1 1 calc R
H82B H 1.4191 0.3396 0.9462 0.356 Uiso 1 1 calc R
H82C H 1.3875 0.4141 0.9258 0.356 Uiso 1 1 calc R
C83 C 1.5224(8) 0.4595(9) 0.9859(5) 0.176(8) Uani 1 1 d .
H83A H 1.5432 0.4223 1.0026 0.265 Uiso 1 1 calc R
H83B H 1.5351 0.5127 0.9931 0.265 Uiso 1 1 calc R
H83C H 1.5456 0.4493 0.9634 0.265 Uiso 1 1 calc R
C84 C 0.4507(5) 0.9979(7) 0.9863(3) 0.095(3) Uani 1 1 d .
H84A H 0.4190 0.9763 0.9678 0.143 Uiso 1 1 calc R
H84B H 0.4288 1.0480 0.9936 0.143 Uiso 1 1 calc R
H84C H 0.4508 0.9617 1.0057 0.143 Uiso 1 1 calc R
C85 C 0.5560(8) 1.0616(7) 0.9286(3) 0.118(4) Uani 1 1 d .
H85A H 0.5239 1.0322 0.9124 0.178 Uiso 1 1 calc R
H85B H 0.6098 1.0637 0.9203 0.178 Uiso 1 1 calc R
H85C H 0.5355 1.1146 0.9309 0.178 Uiso 1 1 calc R
C86 C 0.6153(7) 1.0733(7) 1.0010(3) 0.124(4) Uani 1 1 d .
H86A H 0.5836 1.1157 1.0104 0.185 Uiso 1 1 calc R
H86B H 0.6597 1.0953 0.9885 0.185 Uiso 1 1 calc R
H86C H 0.6343 1.0402 1.0196 0.185 Uiso 1 1 calc R
C87 C 0.5987(12) 0.8956(18) 0.7877(6) 0.35(2) Uani 1 1 d .
H87A H 0.5890 0.9343 0.7698 0.524 Uiso 1 1 calc R
H87B H 0.5643 0.8507 0.7843 0.524 Uiso 1 1 calc R
H87C H 0.6531 0.8785 0.7866 0.524 Uiso 1 1 calc R
C88 C 0.5247(12) 1.0304(15) 0.8226(6) 0.304(18) Uani 1 1 d .
H88A H 0.5342 1.0501 0.7994 0.457 Uiso 1 1 calc R
H88B H 0.5418 1.0691 0.8394 0.457 Uiso 1 1 calc R
H88C H 0.4689 1.0204 0.8255 0.457 Uiso 1 1 calc R
C89 C 0.5223(11) 0.8770(19) 0.8570(7) 0.306(17) Uani 1 1 d .
H89A H 0.4673 0.8916 0.8553 0.458 Uiso 1 1 calc R
H89B H 0.5399 0.8838 0.8807 0.458 Uiso 1 1 calc R
H89C H 0.5286 0.8224 0.8503 0.458 Uiso 1 1 calc R
C90 C 1.3906(13) 0.5547(17) 0.8041(4) 0.34(2) Uani 1 1 d .
H90A H 1.3368 0.5733 0.8026 0.515 Uiso 1 1 calc R
H90B H 1.4007 0.5174 0.7857 0.515 Uiso 1 1 calc R
H90C H 1.4264 0.5990 0.8020 0.515 Uiso 1 1 calc R
C91 C 1.4598(8) 0.5722(11) 0.8769(4) 0.178(7) Uani 1 1 d .
H91A H 1.4241 0.6118 0.8859 0.267 Uiso 1 1 calc R
H91B H 1.5030 0.5977 0.8650 0.267 Uiso 1 1 calc R
H91C H 1.4803 0.5411 0.8959 0.267 Uiso 1 1 calc R
C92 C 1.4616(11) 0.4127(14) 0.8418(6) 0.256(12) Uani 1 1 d .
H92A H 1.4290 0.3737 0.8304 0.384 Uiso 1 1 calc R
H92B H 1.4763 0.3938 0.8645 0.384 Uiso 1 1 calc R
H92C H 1.5088 0.4218 0.8282 0.384 Uiso 1 1 calc R

loop_
_atom_site_aniso_label
_atom_site_aniso_U_11
_atom_site_aniso_U_22
_atom_site_aniso_U_33
_atom_site_aniso_U_23
_atom_site_aniso_U_13
_atom_site_aniso_U_12
Si1 0.144(3) 0.0686(17) 0.1001(19) 0.0161(14) 0.0027(19) -0.0233(16)
Si2 0.158(3) 0.110(3) 0.134(3) -0.054(2) 0.004(2) -0.037(2)
Si3 0.0816(15) 0.0688(14) 0.0812(15) 0.0110(12) 0.0067(12) -0.0133(12)
Si4 0.0872(16) 0.0725(15) 0.0794(15) -0.0159(12) -0.0017(13) -0.0171(12)
S1 0.0768(14) 0.0854(15) 0.0899(15) 0.0040(12) 0.0221(11) -0.0201(11)
S2 0.0516(10) 0.0731(13) 0.0892(14) -0.0066(10) 0.0115(9) 0.0011(9)
S3 0.0515(9) 0.0473(9) 0.0836(12) -0.0025(9) 0.0023(9) 0.0064(7)
S4 0.0478(9) 0.0546(10) 0.0884(13) 0.0099(9) -0.0006(9) 0.0047(8)
S5 0.0557(11) 0.0926(16) 0.1027(17) 0.0147(12) -0.0179(11) -0.0052(11)
S6 0.0924(17) 0.109(2) 0.0944(16) 0.0015(14) -0.0308(13) -0.0366(15)
S7 0.0903(15) 0.0495(10) 0.0908(14) 0.0177(10) -0.0038(12) -0.0044(10)
S8 0.0739(12) 0.0511(11) 0.0922(14) 0.0152(10) -0.0164(11) 0.0039(9)
S9 0.0540(10) 0.0463(9) 0.0864(13) 0.0067(9) -0.0104(9) 0.0019(7)
S10 0.0542(10) 0.0492(10) 0.0865(13) -0.0033(9) 0.0103(9) 0.0063(8)
S11 0.0744(13) 0.0495(10) 0.1013(15) -0.0149(10) 0.0181(11) 0.0090(9)
S12 0.0979(15) 0.0483(10) 0.0932(15) -0.0230(10) 0.0068(13) -0.0003(10)
C1 0.091(6) 0.066(5) 0.067(5) 0.008(4) 0.006(4) -0.025(4)
C2 0.071(5) 0.053(4) 0.066(4) -0.012(3) 0.008(4) -0.005(4)
C3 0.052(4) 0.064(5) 0.063(4) -0.008(4) 0.008(3) -0.011(3)
C4 0.050(4) 0.069(5) 0.075(5) -0.010(4) 0.004(3) -0.013(3)
C5 0.042(4) 0.070(5) 0.075(5) -0.001(4) 0.001(3) -0.004(3)
C6 0.045(3) 0.045(4) 0.070(4) 0.002(3) 0.007(3) 0.002(3)
C7 0.050(4) 0.046(4) 0.054(4) 0.001(3) 0.005(3) 0.006(3)
C8 0.045(3) 0.037(3) 0.069(4) -0.012(3) 0.005(3) 0.002(3)
C9 0.052(4) 0.043(4) 0.058(4) -0.006(3) -0.005(3) -0.004(3)
C10 0.046(4) 0.036(3) 0.059(4) 0.005(3) 0.000(3) -0.003(3)
C11 0.054(4) 0.039(3) 0.061(4) 0.000(3) 0.003(3) -0.001(3)
C12 0.052(4) 0.048(4) 0.052(4) 0.000(3) 0.004(3) -0.005(3)
C13 0.067(4) 0.057(4) 0.054(4) 0.004(3) -0.003(3) -0.004(3)
C14 0.049(4) 0.059(4) 0.076(5) 0.020(4) 0.002(3) 0.000(3)
C15 0.080(6) 0.086(6) 0.083(5) 0.003(5) -0.008(5) -0.036(5)
C16 0.060(4) 0.053(4) 0.070(4) 0.009(3) -0.001(4) -0.010(3)
C17 0.061(4) 0.070(5) 0.065(4) 0.001(4) -0.004(3) -0.013(4)
C18 0.104(7) 0.068(5) 0.081(5) 0.005(4) -0.002(5) -0.031(5)
C19 0.075(5) 0.057(4) 0.068(4) 0.011(4) 0.005(4) 0.002(4)
C20 0.058(4) 0.049(4) 0.067(4) 0.006(3) 0.002(3) -0.009(3)
C21 0.072(5) 0.038(3) 0.059(4) 0.003(3) -0.009(3) -0.001(3)
C22 0.060(4) 0.050(4) 0.076(5) 0.016(4) -0.015(4) -0.002(3)
C23 0.070(5) 0.032(3) 0.078(5) 0.003(3) -0.013(4) -0.007(3)
C24 0.062(4) 0.039(3) 0.055(4) 0.001(3) -0.008(3) -0.004(3)
C25 0.057(4) 0.040(3) 0.059(4) 0.010(3) -0.009(3) -0.002(3)
C26 0.058(4) 0.041(4) 0.065(4) -0.002(3) -0.008(3) 0.004(3)
C27 0.048(4) 0.050(4) 0.059(4) -0.003(3) 0.009(3) 0.002(3)
C28 0.052(4) 0.050(4) 0.055(4) 0.007(3) 0.010(3) 0.010(3)
C29 0.058(4) 0.038(3) 0.072(4) -0.006(3) 0.014(3) 0.006(3)
C30 0.071(5) 0.050(4) 0.071(5) 0.003(4) 0.020(4) 0.003(3)
C31 0.091(6) 0.036(4) 0.079(5) -0.012(3) 0.011(4) 0.007(3)
C32 0.068(5) 0.050(4) 0.066(4) -0.007(3) 0.007(4) 0.000(3)
C33 0.070(5) 0.047(4) 0.077(5) 0.002(3) -0.004(4) -0.004(3)
C34 0.072(5) 0.064(5) 0.066(4) -0.004(4) 0.009(4) -0.015(4)
C35 0.46(4) 0.096(11) 0.24(2) 0.030(12) 0.09(2) 0.128(18)
C36 0.52(4) 0.132(13) 0.123(11) 0.035(10) -0.150(18) -0.03(2)
C37 0.30(3) 0.21(2) 0.26(2) 0.116(18) -0.04(2) -0.17(2)
C38 0.26(2) 0.115(12) 0.26(2) -0.087(13) -0.040(18) -0.064(13)
C39 0.52(5) 0.36(4) 0.197(19) -0.14(2) 0.23(3) -0.09(3)
C40 0.26(2) 0.131(15) 0.57(5) -0.20(2) -0.18(3) 0.092(16)
C41 0.120(9) 0.094(8) 0.134(9) -0.011(7) 0.038(7) -0.016(6)
C42 0.119(9) 0.092(8) 0.136(9) 0.020(7) -0.002(7) -0.040(7)
C43 0.081(7) 0.176(13) 0.128(9) 0.058(9) -0.017(6) -0.014(7)
C44 0.177(13) 0.079(7) 0.131(10) -0.012(6) 0.009(9) -0.039(8)
C45 0.104(8) 0.139(11) 0.149(11) 0.018(9) -0.032(8) 0.008(8)
C46 0.100(8) 0.237(18) 0.150(12) -0.080(12) 0.034(8) -0.052(10)
Si5 0.0848(16) 0.0773(15) 0.0796(15) 0.0054(12) -0.0245(12) 0.0185(13)
Si6 0.0612(13) 0.0885(16) 0.0710(13) -0.0014(12) 0.0080(10) 0.0203(11)
Si7 0.0810(18) 0.169(4) 0.0985(19) 0.001(2) -0.0162(15) 0.049(2)
Si8 0.086(2) 0.198(4) 0.107(2) 0.005(2) 0.0320(17) 0.059(2)
S13 0.0532(10) 0.0850(14) 0.0838(13) -0.0085(11) -0.0212(10) 0.0061(9)
S14 0.0570(10) 0.0638(12) 0.0946(14) -0.0173(10) -0.0149(10) -0.0032(9)
S15 0.0522(9) 0.0527(10) 0.0817(12) -0.0102(9) -0.0025(9) -0.0011(8)
S16 0.0468(9) 0.0533(10) 0.0792(12) 0.0046(9) 0.0016(8) 0.0004(7)
S17 0.0499(10) 0.0769(13) 0.0878(14) 0.0083(11) 0.0134(9) -0.0047(9)
S18 0.0470(10) 0.0912(15) 0.0993(15) 0.0016(12) 0.0234(10) 0.0059(9)
S19 0.1019(18) 0.0920(17) 0.0936(16) 0.0331(13) 0.0035(13) 0.0394(14)
S20 0.0950(16) 0.0532(11) 0.1012(16) 0.0170(11) 0.0095(12) 0.0120(11)
S21 0.0546(10) 0.0484(10) 0.0913(13) 0.0048(9) 0.0067(9) 0.0007(7)
S22 0.0505(9) 0.0502(10) 0.0821(12) -0.0028(9) -0.0061(9) -0.0022(7)
S23 0.0827(14) 0.0539(11) 0.1036(16) -0.0203(11) -0.0153(12) 0.0105(10)
S24 0.0947(17) 0.1026(18) 0.1009(17) -0.0396(14) -0.0045(14) 0.0440(14)
C47 0.064(5) 0.066(5) 0.066(4) 0.000(4) -0.005(3) 0.010(4)
C48 0.049(4) 0.063(5) 0.066(4) -0.002(3) -0.001(3) 0.008(3)
C49 0.045(3) 0.054(4) 0.053(4) -0.005(3) -0.003(3) 0.004(3)
C50 0.046(4) 0.070(5) 0.077(5) -0.013(4) -0.004(3) 0.003(3)
C51 0.043(4) 0.070(5) 0.077(5) 0.001(4) 0.000(3) -0.001(3)
C52 0.045(3) 0.051(4) 0.067(4) -0.008(3) -0.004(3) 0.007(3)
C53 0.044(3) 0.045(4) 0.066(4) 0.001(3) 0.001(3) 0.003(3)
C54 0.043(4) 0.054(4) 0.059(4) -0.008(3) 0.006(3) 0.009(3)
C55 0.042(3) 0.040(3) 0.052(4) 0.001(3) -0.003(3) 0.002(2)
C56 0.037(3) 0.058(4) 0.049(4) 0.004(3) 0.001(3) 0.006(3)
C57 0.037(3) 0.064(4) 0.053(4) -0.002(3) 0.005(3) 0.002(3)
C58 0.043(3) 0.054(4) 0.055(4) 0.004(3) 0.003(3) -0.005(3)
C59 0.038(3) 0.060(4) 0.065(4) -0.005(3) 0.007(3) 0.000(3)
C60 0.044(3) 0.058(4) 0.069(4) 0.011(3) 0.011(3) 0.003(3)
C61 0.045(4) 0.088(6) 0.071(5) 0.012(4) 0.010(3) 0.005(4)
C62 0.043(3) 0.072(5) 0.059(4) 0.006(3) 0.002(3) 0.008(3)
C63 0.053(4) 0.072(5) 0.063(4) 0.003(4) 0.003(3) 0.002(3)
C64 0.056(4) 0.093(6) 0.067(5) -0.001(4) 0.018(4) 0.018(4)
C65 0.062(5) 0.103(7) 0.080(5) 0.011(5) -0.003(4) 0.033(5)
C66 0.062(5) 0.072(5) 0.072(5) 0.007(4) 0.014(4) 0.024(4)
C67 0.068(5) 0.060(4) 0.058(4) 0.008(3) 0.004(3) 0.023(3)
C68 0.084(6) 0.062(5) 0.076(5) 0.009(4) 0.008(4) 0.016(4)
C69 0.077(5) 0.052(4) 0.081(5) 0.006(4) 0.016(4) 0.010(4)
C70 0.047(4) 0.054(4) 0.066(4) 0.008(3) 0.006(3) 0.005(3)
C71 0.046(4) 0.047(4) 0.063(4) 0.004(3) 0.008(3) 0.007(3)
C72 0.049(4) 0.044(4) 0.071(4) 0.001(3) 0.001(3) 0.002(3)
C73 0.040(3) 0.050(4) 0.061(4) -0.001(3) -0.005(3) 0.003(3)
C74 0.049(4) 0.054(4) 0.059(4) -0.004(3) -0.013(3) 0.011(3)
C75 0.060(4) 0.044(3) 0.059(4) -0.005(3) -0.004(3) 0.011(3)
C76 0.056(4) 0.051(4) 0.076(5) -0.001(3) -0.007(3) -0.009(3)
C77 0.073(5) 0.063(5) 0.085(5) -0.013(4) -0.004(4) 0.013(4)
C78 0.053(4) 0.060(4) 0.067(4) -0.010(3) -0.004(3) 0.015(3)
C79 0.063(5) 0.068(5) 0.072(5) -0.004(4) -0.009(4) 0.019(4)
C80 0.061(5) 0.100(6) 0.077(5) -0.004(5) 0.002(4) 0.032(5)
C81 0.31(2) 0.103(10) 0.138(11) 0.049(9) 0.035(14) 0.027(13)
C82 0.39(3) 0.109(10) 0.216(16) -0.089(11) -0.196(19) 0.115(15)
C83 0.107(10) 0.147(12) 0.28(2) 0.076(13) 0.006(11) 0.069(9)
C84 0.079(6) 0.114(7) 0.093(6) -0.008(6) 0.011(5) 0.039(5)
C85 0.159(11) 0.098(8) 0.098(7) 0.012(6) 0.008(7) 0.043(8)
C86 0.095(7) 0.128(10) 0.147(10) 0.013(8) 0.002(7) 0.027(7)
C87 0.145(15) 0.60(5) 0.30(3) -0.32(3) -0.068(17) 0.09(2)
C88 0.25(2) 0.41(4) 0.25(2) -0.13(2) -0.16(2) 0.23(3)
C89 0.165(18) 0.47(5) 0.28(2) 0.08(3) -0.077(18) -0.16(3)
C90 0.23(2) 0.63(6) 0.163(16) 0.20(3) 0.113(16) 0.22(3)
C91 0.088(9) 0.218(19) 0.227(18) -0.030(15) 0.045(10) -0.002(11)
C92 0.141(14) 0.30(3) 0.33(3) -0.06(2) 0.040(16) 0.111(17)

loop_
_atom_type_symbol
_atom_type_description
_atom_type_scat_dispersion_real
_atom_type_scat_dispersion_imag
_atom_type_scat_source
C C 0.0033 0.0016 'International Tables Vol C Tables 4.2.6.8 and 6.1.1.4'
H H 0.0000 0.0000 'International Tables Vol C Tables 4.2.6.8 and 6.1.1.4'
Si Si 0.0817 0.0704 'International Tables Vol C Tables 4.2.6.8 and 6.1.1.4'
S S 0.1246 0.1234 'International Tables Vol C Tables 4.2.6.8 and 6.1.1.4'

loop_
_geom_angle_atom_site_label_1
_geom_angle_atom_site_label_2
_geom_angle_atom_site_label_3
_geom_angle
C36 Si1 C37 108.3(10)
C36 Si1 C35 115.2(12)
C37 Si1 C35 105.6(12)
C36 Si1 C1 110.1(6)
C37 Si1 C1 110.6(8)
C35 Si1 C1 106.9(6)
C40 Si2 C39 112.3(14)
C40 Si2 C38 115.1(11)
C39 Si2 C38 104.9(11)
C40 Si2 C18 107.6(6)
C39 Si2 C18 107.9(9)
C38 Si2 C18 108.8(7)
C41 Si3 C43 108.5(6)
C41 Si3 C42 112.0(6)
C43 Si3 C42 107.7(6)
C41 Si3 C19 110.0(5)
C43 Si3 C19 109.4(4)
C42 Si3 C19 109.1(5)
C46 Si4 C44 110.6(7)
C46 Si4 C34 108.7(5)
C44 Si4 C34 108.0(5)
C46 Si4 C45 110.8(7)
C44 Si4 C45 109.6(6)
C34 Si4 C45 109.1(5)
C4 S1 C1 91.2(4)
C5 S2 C4 88.0(4)
C5 S3 C8 89.8(3)
C14 S4 C11 89.6(3)
C15 S5 C14 89.3(4)
C15 S6 C18 91.3(5)
C22 S7 C19 90.6(4)
C23 S8 C22 88.7(3)
C23 S9 C26 90.3(3)
C30 S10 C27 90.1(3)
C30 S11 C31 88.5(4)
C31 S12 C34 91.3(4)
C2 C1 S1 111.0(7)
C2 C1 Si1 126.3(8)
S1 C1 Si1 122.4(5)
C1 C2 C3 114.3(8)
C1 C2 H2A 122.9
C3 C2 H2A 122.9
C4 C3 C2 110.5(7)
C4 C3 C6 111.8(7)
C2 C3 C6 136.9(7)
C3 C4 S1 113.1(6)
C3 C4 S2 113.9(6)
S1 C4 S2 132.0(5)
C6 C5 S2 116.9(6)
C6 C5 S3 113.5(5)
S2 C5 S3 128.4(5)
C5 C6 C3 109.2(6)
C5 C6 C7 112.2(6)
C3 C6 C7 137.1(6)
C8 C7 C28 116.2(6)
C8 C7 C6 111.8(6)
C28 C7 C6 131.8(6)
C7 C8 C9 124.0(6)
C7 C8 S3 112.2(5)
C9 C8 S3 123.3(5)
C10 C9 C8 116.7(6)
C10 C9 C26 117.9(6)
C8 C9 C26 125.4(6)
C27 C10 C9 118.6(6)
C27 C10 C11 125.5(6)
C9 C10 C11 115.8(6)
C12 C11 C10 124.0(6)
C12 C11 S4 113.2(5)
C10 C11 S4 122.2(5)
C11 C12 C25 118.3(6)
C11 C12 C13 110.0(6)
C25 C12 C13 131.7(6)
C14 C13 C16 111.7(7)
C14 C13 C12 111.8(7)
C16 C13 C12 134.9(7)
C13 C14 S4 115.0(6)
C13 C14 S5 114.6(6)
S4 C14 S5 129.5(4)
C16 C15 S6 112.4(7)
C16 C15 S5 114.5(6)
S6 C15 S5 132.3(6)
C17 C16 C15 110.4(7)
C17 C16 C13 139.1(7)
C15 C16 C13 109.5(7)
C18 C17 C16 114.4(8)
C18 C17 H17A 122.8
C16 C17 H17A 122.8
C17 C18 S6 111.5(7)
C17 C18 Si2 126.6(8)
S6 C18 Si2 121.8(5)
C20 C19 S7 112.2(6)
C20 C19 Si3 126.6(6)
S7 C19 Si3 120.9(4)
C19 C20 C21 113.0(7)
C19 C20 H20A 123.5
C21 C20 H20A 123.5
C22 C21 C20 111.3(6)
C22 C21 C24 110.1(7)
C20 C21 C24 138.5(7)
C21 C22 S7 112.9(6)
C21 C22 S8 115.3(6)
S7 C22 S8 131.7(4)
C24 C23 S9 114.6(5)
C24 C23 S8 115.1(5)
S9 C23 S8 130.2(5)
C23 C24 C25 111.2(6)
C23 C24 C21 110.6(6)
C25 C24 C21 137.6(7)
C12 C25 C26 117.0(6)
C12 C25 C24 132.0(6)
C26 C25 C24 111.1(6)
C25 C26 C9 122.7(6)
C25 C26 S9 112.7(5)
C9 C26 S9 124.6(6)
C28 C27 C10 121.7(6)
C28 C27 S10 113.0(5)
C10 C27 S10 125.1(5)
C27 C28 C7 119.5(6)
C27 C28 C29 111.8(6)
C7 C28 C29 128.6(7)
C30 C29 C32 108.9(6)
C30 C29 C28 110.0(6)
C32 C29 C28 140.8(7)
C29 C30 S10 114.6(5)
C29 C30 S11 115.6(6)
S10 C30 S11 129.6(5)
C32 C31 S12 114.3(7)
C32 C31 S11 113.6(6)
S12 C31 S11 131.9(4)
C31 C32 C33 109.9(7)
C31 C32 C29 113.2(7)
C33 C32 C29 136.8(7)
C34 C33 C32 114.4(7)
C34 C33 H33A 122.8
C32 C33 H33A 122.8
C33 C34 S12 110.1(6)
C33 C34 Si4 127.2(7)
S12 C34 Si4 122.7(5)
Si1 C35 H35A 109.5
Si1 C35 H35B 109.5
H35A C35 H35B 109.5
Si1 C35 H35C 109.5
H35A C35 H35C 109.5
H35B C35 H35C 109.5
Si1 C36 H36A 109.5
Si1 C36 H36B 109.5
H36A C36 H36B 109.5
Si1 C36 H36C 109.5
H36A C36 H36C 109.5
H36B C36 H36C 109.5
Si1 C37 H37A 109.5
Si1 C37 H37B 109.5
H37A C37 H37B 109.5
Si1 C37 H37C 109.5
H37A C37 H37C 109.5
H37B C37 H37C 109.5
Si2 C38 H38A 109.5
Si2 C38 H38B 109.5
H38A C38 H38B 109.5
Si2 C38 H38C 109.5
H38A C38 H38C 109.5
H38B C38 H38C 109.5
Si2 C39 H39A 109.5
Si2 C39 H39B 109.4
H39A C39 H39B 109.5
Si2 C39 H39C 109.5
H39A C39 H39C 109.5
H39B C39 H39C 109.5
Si2 C40 H40A 109.5
Si2 C40 H40B 109.5
H40A C40 H40B 109.5
Si2 C40 H40C 109.5
H40A C40 H40C 109.5
H40B C40 H40C 109.5
Si3 C41 H41A 109.5
Si3 C41 H41B 109.5
H41A C41 H41B 109.5
Si3 C41 H41C 109.5
H41A C41 H41C 109.5
H41B C41 H41C 109.5
Si3 C42 H42A 109.5
Si3 C42 H42B 109.5
H42A C42 H42B 109.5
Si3 C42 H42C 109.5
H42A C42 H42C 109.5
H42B C42 H42C 109.5
Si3 C43 H43A 109.5
Si3 C43 H43B 109.5
H43A C43 H43B 109.5
Si3 C43 H43C 109.5
H43A C43 H43C 109.5
H43B C43 H43C 109.5
Si4 C44 H44A 109.5
Si4 C44 H44B 109.5
H44A C44 H44B 109.5
Si4 C44 H44C 109.5
H44A C44 H44C 109.5
H44B C44 H44C 109.5
Si4 C45 H45A 109.5
Si4 C45 H45B 109.5
H45A C45 H45B 109.5
Si4 C45 H45C 109.5
H45A C45 H45C 109.5
H45B C45 H45C 109.5
Si4 C46 H46A 109.5
Si4 C46 H46B 109.5
H46A C46 H46B 109.5
Si4 C46 H46C 109.5
H46A C46 H46C 109.5
H46B C46 H46C 109.5
C82 Si5 C81 109.3(9)
C82 Si5 C83 112.2(9)
C81 Si5 C83 107.7(8)
C82 Si5 C47 107.7(5)
C81 Si5 C47 110.8(6)
C83 Si5 C47 109.2(5)
C85 Si6 C86 107.4(6)
C85 Si6 C84 111.5(5)
C86 Si6 C84 113.3(5)
C85 Si6 C64 108.4(4)
C86 Si6 C64 109.1(4)
C84 Si6 C64 106.9(4)
C87 Si7 C89 113.7(14)
C87 Si7 C88 108.6(11)
C89 Si7 C88 107.3(13)
C87 Si7 C65 111.6(7)
C89 Si7 C65 106.7(7)
C88 Si7 C65 108.7(8)
C90 Si8 C92 112.0(11)
C90 Si8 C91 111.4(11)
C92 Si8 C91 108.5(9)
C90 Si8 C80 107.0(7)
C92 Si8 C80 110.3(8)
C91 Si8 C80 107.5(5)
C50 S13 C47 91.7(4)
C50 S14 C51 88.0(4)
C51 S15 C54 89.8(3)
C60 S16 C57 89.8(3)
C60 S17 C61 88.2(3)
C61 S18 C64 91.4(4)
C68 S19 C65 91.5(4)
C69 S20 C68 87.9(4)
C72 S21 C69 89.3(4)
C76 S22 C73 90.0(3)
C76 S23 C77 88.3(4)
C77 S24 C80 91.6(4)
C48 C47 S13 110.0(6)
C48 C47 Si5 127.2(6)
S13 C47 Si5 122.7(4)
C47 C48 C49 113.3(7)
C47 C48 H48A 123.3
C49 C48 H48A 123.3
C50 C49 C52 112.4(6)
C50 C49 C48 111.6(6)
C52 C49 C48 136.0(6)
C49 C50 S13 113.3(6)
C49 C50 S14 114.7(6)
S13 C50 S14 131.9(4)
C52 C51 S15 115.2(5)
C52 C51 S14 115.7(6)
S15 C51 S14 128.9(5)
C51 C52 C49 109.1(6)
C51 C52 C53 109.9(6)
C49 C52 C53 140.5(7)
C54 C53 C52 113.5(6)
C54 C53 C74 116.0(6)
C52 C53 C74 130.5(6)
C53 C54 C55 124.3(7)
C53 C54 S15 111.4(5)
C55 C54 S15 123.6(5)
C72 C55 C54 124.1(6)
C72 C55 C56 117.9(6)
C54 C55 C56 117.8(6)
C57 C56 C55 117.8(6)
C57 C56 C73 126.0(6)
C55 C56 C73 116.1(5)
C56 C57 C58 122.3(6)
C56 C57 S16 124.4(6)
C58 C57 S16 112.9(4)
C71 C58 C57 117.1(6)
C71 C58 C59 133.3(7)
C57 C58 C59 109.6(6)
C60 C59 C62 110.0(6)
C60 C59 C58 112.5(6)
C62 C59 C58 137.2(7)
C59 C60 S16 115.0(5)
C59 C60 S17 115.2(5)
S16 C60 S17 129.4(4)
C62 C61 S18 114.5(7)
C62 C61 S17 113.5(6)
S18 C61 S17 131.8(5)
C61 C62 C59 113.1(7)
C61 C62 C63 110.5(7)
C59 C62 C63 136.3(7)
C64 C63 C62 112.2(7)
C64 C63 H63A 123.9
C62 C63 H63A 123.9
C63 C64 S18 111.4(7)
C63 C64 Si6 125.9(7)
S18 C64 Si6 122.4(4)
C66 C65 S19 111.0(7)
C66 C65 Si7 126.2(8)
S19 C65 Si7 122.6(5)
C65 C66 C67 114.5(8)
C65 C66 H66A 122.8
C67 C66 H66A 122.8
C68 C67 C66 109.6(7)
C68 C67 C70 111.3(7)
C66 C67 C70 138.2(7)
C67 C68 S19 113.5(7)
C67 C68 S20 113.6(6)
S19 C68 S20 132.4(5)
C70 C69 S20 116.9(7)
C70 C69 S21 115.0(6)
S20 C69 S21 127.3(5)
C69 C70 C67 110.1(7)
C69 C70 C71 111.7(6)
C67 C70 C71 136.3(7)
C58 C71 C72 119.7(6)
C58 C71 C70 130.1(6)
C72 C71 C70 110.1(6)
C71 C72 C55 121.0(6)
C71 C72 S21 113.5(5)
C55 C72 S21 125.1(5)
C74 C73 C56 123.8(6)
C74 C73 S22 113.0(5)
C56 C73 S22 122.4(5)
C73 C74 C75 111.7(6)
C73 C74 C53 117.9(6)
C75 C74 C53 130.3(6)
C76 C75 C74 111.3(6)
C76 C75 C78 109.8(6)
C74 C75 C78 138.2(7)
C75 C76 S23 116.0(6)
C75 C76 S22 113.3(5)
S23 C76 S22 129.2(4)
C78 C77 S24 111.2(7)
C78 C77 S23 115.7(6)
S24 C77 S23 132.5(5)
C77 C78 C79 112.7(7)
C77 C78 C75 110.1(7)
C79 C78 C75 136.5(7)
C80 C79 C78 113.1(8)
C80 C79 H79A 123.5
C78 C79 H79A 123.5
C79 C80 S24 111.4(7)
C79 C80 Si8 125.6(8)
S24 C80 Si8 122.9(5)
Si5 C81 H81A 109.5
Si5 C81 H81B 109.5
H81A C81 H81B 109.5
Si5 C81 H81C 109.5
H81A C81 H81C 109.5
H81B C81 H81C 109.5
Si5 C82 H82A 109.5
Si5 C82 H82B 109.5
H82A C82 H82B 109.5
Si5 C82 H82C 109.5
H82A C82 H82C 109.5
H82B C82 H82C 109.5
Si5 C83 H83A 109.5
Si5 C83 H83B 109.5
H83A C83 H83B 109.5
Si5 C83 H83C 109.5
H83A C83 H83C 109.5
H83B C83 H83C 109.5
Si6 C84 H84A 109.5
Si6 C84 H84B 109.5
H84A C84 H84B 109.5
Si6 C84 H84C 109.5
H84A C84 H84C 109.5
H84B C84 H84C 109.5
Si6 C85 H85A 109.5
Si6 C85 H85B 109.5
H85A C85 H85B 109.5
Si6 C85 H85C 109.5
H85A C85 H85C 109.5
H85B C85 H85C 109.5
Si6 C86 H86A 109.5
Si6 C86 H86B 109.5
H86A C86 H86B 109.5
Si6 C86 H86C 109.5
H86A C86 H86C 109.5
H86B C86 H86C 109.5
Si7 C87 H87A 109.5
Si7 C87 H87B 109.5
H87A C87 H87B 109.5
Si7 C87 H87C 109.5
H87A C87 H87C 109.5
H87B C87 H87C 109.5
Si7 C88 H88A 109.5
Si7 C88 H88B 109.5
H88A C88 H88B 109.5
Si7 C88 H88C 109.5
H88A C88 H88C 109.5
H88B C88 H88C 109.5
Si7 C89 H89A 109.5
Si7 C89 H89B 109.5
H89A C89 H89B 109.5
Si7 C89 H89C 109.5
H89A C89 H89C 109.5
H89B C89 H89C 109.5
Si8 C90 H90A 109.5
Si8 C90 H90B 109.5
H90A C90 H90B 109.5
Si8 C90 H90C 109.5
H90A C90 H90C 109.5
H90B C90 H90C 109.5
Si8 C91 H91A 109.5
Si8 C91 H91B 109.5
H91A C91 H91B 109.5
Si8 C91 H91C 109.5
H91A C91 H91C 109.5
H91B C91 H91C 109.5
Si8 C92 H92A 109.5
Si8 C92 H92B 109.5
H92A C92 H92B 109.5
Si8 C92 H92C 109.5
H92A C92 H92C 109.5
H92B C92 H92C 109.5

loop_
_geom_bond_atom_site_label_1
_geom_bond_atom_site_label_2
_geom_bond_distance
Si1 C36 1.786(14)
Si1 C37 1.804(17)
Si1 C35 1.828(18)
Si1 C1 1.873(9)
Si2 C40 1.73(2)
Si2 C39 1.816(18)
Si2 C38 1.847(17)
Si2 C18 1.879(10)
Si3 C41 1.834(11)
Si3 C43 1.850(11)
Si3 C42 1.856(12)
Si3 C19 1.888(9)
Si4 C46 1.834(12)
Si4 C44 1.848(11)
Si4 C34 1.864(8)
Si4 C45 1.876(12)
S1 C4 1.701(8)
S1 C1 1.732(10)
S2 C5 1.708(7)
S2 C4 1.750(9)
S3 C5 1.744(8)
S3 C8 1.766(6)
S4 C14 1.696(8)
S4 C11 1.763(7)
S5 C15 1.734(10)
S5 C14 1.730(8)
S6 C15 1.701(9)
S6 C18 1.723(11)
S7 C22 1.707(8)
S7 C19 1.743(8)
S8 C23 1.727(7)
S8 C22 1.737(8)
S9 C23 1.712(7)
S9 C26 1.755(7)
S10 C30 1.723(8)
S10 C27 1.748(7)
S11 C30 1.726(7)
S11 C31 1.749(9)
S12 C31 1.696(8)
S12 C34 1.732(9)
C1 C2 1.349(10)
C2 C3 1.417(11)
C2 H2A 0.9300
C3 C4 1.374(10)
C3 C6 1.440(10)
C5 C6 1.371(10)
C6 C7 1.439(9)
C7 C8 1.387(9)
C7 C28 1.414(9)
C8 C9 1.418(9)
C9 C10 1.408(9)
C9 C26 1.428(9)
C10 C27 1.416(9)
C10 C11 1.435(9)
C11 C12 1.376(9)
C12 C25 1.404(9)
C12 C13 1.458(10)
C13 C14 1.365(11)
C13 C16 1.460(10)
C15 C16 1.397(12)
C16 C17 1.402(11)
C17 C18 1.350(11)
C17 H17A 0.9300
C19 C20 1.360(10)
C20 C21 1.414(10)
C20 H20A 0.9300
C21 C22 1.394(10)
C21 C24 1.447(10)
C23 C24 1.398(10)
C24 C25 1.444(9)
C25 C26 1.408(10)
C27 C28 1.380(10)
C28 C29 1.463(9)
C29 C30 1.392(10)
C29 C32 1.434(10)
C31 C32 1.361(10)
C32 C33 1.419(11)
C33 C34 1.372(11)
C33 H33A 0.9300
C35 H35A 0.9600
C35 H35B 0.9600
C35 H35C 0.9600
C36 H36A 0.9600
C36 H36B 0.9600
C36 H36C 0.9600
C37 H37A 0.9600
C37 H37B 0.9600
C37 H37C 0.9600
C38 H38A 0.9600
C38 H38B 0.9600
C38 H38C 0.9600
C39 H39A 0.9600
C39 H39B 0.9600
C39 H39C 0.9600
C40 H40A 0.9600
C40 H40B 0.9600
C40 H40C 0.9600
C41 H41A 0.9600
C41 H41B 0.9600
C41 H41C 0.9600
C42 H42A 0.9600
C42 H42B 0.9600
C42 H42C 0.9600
C43 H43A 0.9600
C43 H43B 0.9600
C43 H43C 0.9600
C44 H44A 0.9600
C44 H44B 0.9600
C44 H44C 0.9600
C45 H45A 0.9600
C45 H45B 0.9600
C45 H45C 0.9600
C46 H46A 0.9600
C46 H46B 0.9600
C46 H46C 0.9600
Si5 C82 1.807(12)
Si5 C81 1.807(13)
Si5 C83 1.839(14)
Si5 C47 1.845(8)
Si6 C85 1.809(10)
Si6 C86 1.852(13)
Si6 C84 1.853(9)
Si6 C64 1.871(9)
Si7 C87 1.764(16)
Si7 C89 1.78(2)
Si7 C88 1.819(18)
Si7 C65 1.881(10)
Si8 C90 1.819(16)
Si8 C92 1.841(19)
Si8 C91 1.856(17)
Si8 C80 1.876(9)
S13 C50 1.716(8)
S13 C47 1.760(9)
S14 C50 1.731(8)
S14 C51 1.733(7)
S15 C51 1.716(8)
S15 C54 1.761(8)
S16 C60 1.716(7)
S16 C57 1.752(7)
S17 C60 1.738(7)
S17 C61 1.748(9)
S18 C61 1.714(8)
S18 C64 1.740(10)
S19 C68 1.691(9)
S19 C65 1.726(11)
S20 C69 1.733(8)
S20 C68 1.746(10)
S21 C72 1.726(7)
S21 C69 1.743(9)
S22 C76 1.723(8)
S22 C73 1.741(7)
S23 C76 1.719(8)
S23 C77 1.724(9)
S24 C77 1.716(9)
S24 C80 1.733(11)
C47 C48 1.383(10)
C48 C49 1.444(10)
C48 H48A 0.9300
C49 C50 1.363(10)
C49 C52 1.431(9)
C51 C52 1.384(10)
C52 C53 1.429(9)
C53 C54 1.388(9)
C53 C74 1.460(9)
C54 C55 1.425(9)
C55 C72 1.423(9)
C55 C56 1.434(9)
C56 C57 1.410(9)
C56 C73 1.446(9)
C57 C58 1.416(10)
C58 C71 1.399(9)
C58 C59 1.449(9)
C59 C60 1.356(10)
C59 C62 1.434(9)
C61 C62 1.345(10)
C62 C63 1.482(11)
C63 C64 1.375(10)
C63 H63A 0.9300
C65 C66 1.352(11)
C66 C67 1.421(12)
C66 H66A 0.9300
C67 C68 1.386(11)
C67 C70 1.451(10)
C69 C70 1.336(10)
C70 C71 1.457(10)
C71 C72 1.401(9)
C73 C74 1.375(9)
C74 C75 1.429(9)
C75 C76 1.388(10)
C75 C78 1.448(10)
C77 C78 1.389(11)
C78 C79 1.403(11)
C79 C80 1.365(11)
C79 H79A 0.9300
C81 H81A 0.9600
C81 H81B 0.9600
C81 H81C 0.9600
C82 H82A 0.9600
C82 H82B 0.9600
C82 H82C 0.9600
C83 H83A 0.9600
C83 H83B 0.9600
C83 H83C 0.9600
C84 H84A 0.9600
C84 H84B 0.9600
C84 H84C 0.9600
C85 H85A 0.9600
C85 H85B 0.9600
C85 H85C 0.9600
C86 H86A 0.9600
C86 H86B 0.9600
C86 H86C 0.9600
C87 H87A 0.9600
C87 H87B 0.9600
C87 H87C 0.9600
C88 H88A 0.9600
C88 H88B 0.9600
C88 H88C 0.9600
C89 H89A 0.9600
C89 H89B 0.9600
C89 H89C 0.9600
C90 H90A 0.9600
C90 H90B 0.9600
C90 H90C 0.9600
C91 H91A 0.9600
C91 H91B 0.9600
C91 H91C 0.9600
C92 H92A 0.9600
C92 H92B 0.9600
C92 H92C 0.9600

loop_
_geom_torsion_atom_site_label_1
_geom_torsion_atom_site_label_2
_geom_torsion_atom_site_label_3
_geom_torsion_atom_site_label_4
_geom_torsion
C4 S1 C1 C2 -0.5(7)
C4 S1 C1 Si1 173.8(5)
C36 Si1 C1 C2 90.3(12)
C37 Si1 C1 C2 -150.0(11)
C35 Si1 C1 C2 -35.5(12)
C36 Si1 C1 S1 -83.1(11)
C37 Si1 C1 S1 36.5(11)
C35 Si1 C1 S1 151.0(10)
S1 C1 C2 C3 1.0(9)
Si1 C1 C2 C3 -173.1(6)
C1 C2 C3 C4 -1.0(10)
C1 C2 C3 C6 167.4(8)
C2 C3 C4 S1 0.6(8)
C6 C3 C4 S1 -170.9(5)
C2 C3 C4 S2 170.3(5)
C6 C3 C4 S2 -1.2(8)
C1 S1 C4 C3 -0.1(6)
C1 S1 C4 S2 -167.4(6)
C5 S2 C4 C3 -0.9(6)
C5 S2 C4 S1 166.3(6)
C4 S2 C5 C6 3.1(7)
C4 S2 C5 S3 -163.8(6)
C8 S3 C5 C6 -0.1(6)
C8 S3 C5 S2 167.2(6)
S2 C5 C6 C3 -4.2(9)
S3 C5 C6 C3 164.6(5)
S2 C5 C6 C7 -172.8(5)
S3 C5 C6 C7 -4.0(9)
C4 C3 C6 C5 3.3(9)
C2 C3 C6 C5 -165.0(8)
C4 C3 C6 C7 167.7(8)
C2 C3 C6 C7 -0.6(16)
C5 C6 C7 C8 7.2(9)
C3 C6 C7 C8 -156.8(8)
C5 C6 C7 C28 -176.9(7)
C3 C6 C7 C28 19.0(15)
C28 C7 C8 C9 -11.7(11)
C6 C7 C8 C9 164.8(7)
C28 C7 C8 S3 176.2(5)
C6 C7 C8 S3 -7.3(8)
C5 S3 C8 C7 4.3(6)
C5 S3 C8 C9 -167.9(7)
C7 C8 C9 C10 -4.5(11)
S3 C8 C9 C10 166.7(5)
C7 C8 C9 C26 176.1(7)
S3 C8 C9 C26 -12.7(11)
C8 C9 C10 C27 13.4(10)
C26 C9 C10 C27 -167.1(6)
C8 C9 C10 C11 -162.0(6)
C26 C9 C10 C11 17.4(10)
C27 C10 C11 C12 178.2(7)
C9 C10 C11 C12 -6.7(11)
C27 C10 C11 S4 -10.8(10)
C9 C10 C11 S4 164.3(5)
C14 S4 C11 C12 3.9(6)
C14 S4 C11 C10 -167.9(6)
C10 C11 C12 C25 -12.7(11)
S4 C11 C12 C25 175.6(5)
C10 C11 C12 C13 165.7(6)
S4 C11 C12 C13 -6.0(8)
C11 C12 C13 C14 5.6(9)
C25 C12 C13 C14 -176.3(7)
C11 C12 C13 C16 -158.1(8)
C25 C12 C13 C16 20.0(13)
C16 C13 C14 S4 164.9(5)
C12 C13 C14 S4 -2.7(8)
C16 C13 C14 S5 -5.5(8)
C12 C13 C14 S5 -173.1(5)
C11 S4 C14 C13 -0.6(6)
C11 S4 C14 S5 168.1(6)
C15 S5 C14 C13 4.1(6)
C15 S5 C14 S4 -164.6(6)
C18 S6 C15 C16 1.0(7)
C18 S6 C15 S5 -168.1(7)
C14 S5 C15 C16 -1.5(7)
C14 S5 C15 S6 167.4(7)
S6 C15 C16 C17 -1.3(9)
S5 C15 C16 C17 169.9(6)
S6 C15 C16 C13 -172.3(5)
S5 C15 C16 C13 -1.2(9)
C14 C13 C16 C17 -163.0(9)
C12 C13 C16 C17 0.7(16)
C14 C13 C16 C15 4.1(9)
C12 C13 C16 C15 167.9(8)
C15 C16 C17 C18 1.0(10)
C13 C16 C17 C18 168.0(9)
C16 C17 C18 S6 -0.2(10)
C16 C17 C18 Si2 -176.3(6)
C15 S6 C18 C17 -0.4(7)
C15 S6 C18 Si2 175.8(6)
C40 Si2 C18 C17 -22.9(14)
C39 Si2 C18 C17 98.5(14)
C38 Si2 C18 C17 -148.2(10)
C40 Si2 C18 S6 161.4(12)
C39 Si2 C18 S6 -77.2(12)
C38 Si2 C18 S6 36.1(10)
C22 S7 C19 C20 -0.1(6)
C22 S7 C19 Si3 -173.9(5)
C41 Si3 C19 C20 68.5(9)
C43 Si3 C19 C20 -50.6(9)
C42 Si3 C19 C20 -168.2(8)
C41 Si3 C19 S7 -118.6(6)
C43 Si3 C19 S7 122.2(7)
C42 Si3 C19 S7 4.6(7)
S7 C19 C20 C21 -1.4(9)
Si3 C19 C20 C21 172.0(6)
C19 C20 C21 C22 2.6(10)
C19 C20 C21 C24 177.7(8)
C20 C21 C22 S7 -2.7(9)
C24 C21 C22 S7 -179.2(5)
C20 C21 C22 S8 173.7(5)
C24 C21 C22 S8 -2.8(9)
C19 S7 C22 C21 1.6(6)
C19 S7 C22 S8 -174.0(7)
C23 S8 C22 C21 0.2(7)
C23 S8 C22 S7 175.8(7)
C26 S9 C23 C24 -2.2(6)
C26 S9 C23 S8 174.1(6)
C22 S8 C23 C24 2.6(6)
C22 S8 C23 S9 -173.6(6)
S9 C23 C24 C25 -0.7(8)
S8 C23 C24 C25 -177.6(5)
S9 C23 C24 C21 172.2(5)
S8 C23 C24 C21 -4.7(8)
C22 C21 C24 C23 4.6(9)
C20 C21 C24 C23 -170.5(8)
C22 C21 C24 C25 174.7(8)
C20 C21 C24 C25 -0.3(16)
C11 C12 C25 C26 20.2(10)
C13 C12 C25 C26 -157.8(7)
C11 C12 C25 C24 -160.5(7)
C13 C12 C25 C24 21.5(13)
C23 C24 C25 C12 -175.2(7)
C21 C24 C25 C12 14.7(14)
C23 C24 C25 C26 4.1(9)
C21 C24 C25 C26 -166.0(8)
C12 C25 C26 C9 -9.4(11)
C24 C25 C26 C9 171.2(7)
C12 C25 C26 S9 173.6(5)
C24 C25 C26 S9 -5.8(8)
C10 C9 C26 C25 -10.0(11)
C8 C9 C26 C25 169.4(7)
C10 C9 C26 S9 166.6(6)
C8 C9 C26 S9 -14.0(11)
C23 S9 C26 C25 4.6(6)
C23 S9 C26 C9 -172.3(7)
C9 C10 C27 C28 -6.3(11)
C11 C10 C27 C28 168.7(7)
C9 C10 C27 S10 168.9(5)
C11 C10 C27 S10 -16.1(11)
C30 S10 C27 C28 5.1(6)
C30 S10 C27 C10 -170.5(7)
C10 C27 C28 C7 -10.6(11)
S10 C27 C28 C7 173.6(5)
C10 C27 C28 C29 168.2(6)
S10 C27 C28 C29 -7.5(8)
C8 C7 C28 C27 19.1(10)
C6 C7 C28 C27 -156.6(8)
C8 C7 C28 C29 -159.6(7)
C6 C7 C28 C29 24.8(13)
C27 C28 C29 C30 6.5(9)
C7 C28 C29 C30 -174.8(7)
C27 C28 C29 C32 -165.6(9)
C7 C28 C29 C32 13.1(15)
C32 C29 C30 S10 172.1(5)
C28 C29 C30 S10 -2.7(9)
C32 C29 C30 S11 -3.7(9)
C28 C29 C30 S11 -178.5(5)
C27 S10 C30 C29 -1.2(6)
C27 S10 C30 S11 173.9(6)
C31 S11 C30 C29 2.3(7)
C31 S11 C30 S10 -172.8(6)
C34 S12 C31 C32 0.7(7)
C34 S12 C31 S11 -175.0(7)
C30 S11 C31 C32 0.0(7)
C30 S11 C31 S12 175.7(7)
S12 C31 C32 C33 -1.9(9)
S11 C31 C32 C33 174.6(6)
S12 C31 C32 C29 -178.6(5)
S11 C31 C32 C29 -2.1(10)
C30 C29 C32 C31 3.6(10)
C28 C29 C32 C31 175.8(9)
C30 C29 C32 C33 -171.9(9)
C28 C29 C32 C33 0.3(18)
C31 C32 C33 C34 2.5(10)
C29 C32 C33 C34 178.1(9)
C32 C33 C34 S12 -1.9(9)
C32 C33 C34 Si4 174.7(6)
C31 S12 C34 C33 0.7(6)
C31 S12 C34 Si4 -176.1(5)
C46 Si4 C34 C33 -53.7(10)
C44 Si4 C34 C33 -173.7(8)
C45 Si4 C34 C33 67.2(9)
C46 Si4 C34 S12 122.6(8)
C44 Si4 C34 S12 2.6(7)
C45 Si4 C34 S12 -116.5(6)
C50 S13 C47 C48 0.1(6)
C50 S13 C47 Si5 177.9(5)
C82 Si5 C47 C48 38.6(11)
C81 Si5 C47 C48 -80.9(10)
C83 Si5 C47 C48 160.7(9)
C82 Si5 C47 S13 -138.7(9)
C81 Si5 C47 S13 101.8(8)
C83 Si5 C47 S13 -16.6(8)
S13 C47 C48 C49 1.5(8)
Si5 C47 C48 C49 -176.1(5)
C47 C48 C49 C50 -2.8(9)
C47 C48 C49 C52 -179.7(8)
C52 C49 C50 S13 -179.4(5)
C48 C49 C50 S13 2.9(8)
C52 C49 C50 S14 2.3(9)
C48 C49 C50 S14 -175.4(5)
C47 S13 C50 C49 -1.8(6)
C47 S13 C50 S14 176.1(7)
C51 S14 C50 C49 -0.4(6)
C51 S14 C50 S13 -178.2(7)
C54 S15 C51 C52 -0.2(7)
C54 S15 C51 S14 -174.1(6)
C50 S14 C51 C52 -1.8(7)
C50 S14 C51 S15 172.1(6)
S15 C51 C52 C49 -171.4(5)
S14 C51 C52 C49 3.3(9)
S15 C51 C52 C53 2.1(9)
S14 C51 C52 C53 176.9(5)
C50 C49 C52 C51 -3.5(9)
C48 C49 C52 C51 173.4(8)
C50 C49 C52 C53 -174.0(9)
C48 C49 C52 C53 2.9(16)
C51 C52 C53 C54 -3.6(9)
C49 C52 C53 C54 166.8(9)
C51 C52 C53 C74 175.7(7)
C49 C52 C53 C74 -13.9(15)
C52 C53 C54 C55 -167.3(7)
C74 C53 C54 C55 13.3(10)
C52 C53 C54 S15 3.5(8)
C74 C53 C54 S15 -175.9(5)
C51 S15 C54 C53 -1.9(6)
C51 S15 C54 C55 169.0(6)
C53 C54 C55 C72 -170.0(7)
S15 C54 C55 C72 20.2(10)
C53 C54 C55 C56 4.7(10)
S15 C54 C55 C56 -165.1(5)
C72 C55 C56 C57 -15.7(9)
C54 C55 C56 C57 169.3(6)
C72 C55 C56 C73 161.8(6)
C54 C55 C56 C73 -13.3(9)
C55 C56 C57 C58 5.7(10)
C73 C56 C57 C58 -171.5(7)
C55 C56 C57 S16 -166.2(5)
C73 C56 C57 S16 16.6(10)
C60 S16 C57 C56 170.5(7)
C60 S16 C57 C58 -2.1(6)
C56 C57 C58 C71 12.9(10)
S16 C57 C58 C71 -174.3(5)
C56 C57 C58 C59 -168.2(6)
S16 C57 C58 C59 4.6(8)
C71 C58 C59 C60 173.2(8)
C57 C58 C59 C60 -5.5(9)
C71 C58 C59 C62 -13.9(15)
C57 C58 C59 C62 167.4(8)
C62 C59 C60 S16 -170.8(5)
C58 C59 C60 S16 4.1(9)
C62 C59 C60 S17 2.6(9)
C58 C59 C60 S17 177.4(5)
C57 S16 C60 C59 -1.1(7)
C57 S16 C60 S17 -173.4(6)
C61 S17 C60 C59 -1.6(7)
C61 S17 C60 S16 170.6(6)
C64 S18 C61 C62 -1.1(7)
C64 S18 C61 S17 174.6(7)
C60 S17 C61 C62 0.0(7)
C60 S17 C61 S18 -175.6(7)
S18 C61 C62 C59 177.9(5)
S17 C61 C62 C59 1.4(9)
S18 C61 C62 C63 1.7(9)
S17 C61 C62 C63 -174.8(5)
C60 C59 C62 C61 -2.5(10)
C58 C59 C62 C61 -175.5(8)
C60 C59 C62 C63 172.3(8)
C58 C59 C62 C63 -0.6(16)
C61 C62 C63 C64 -1.6(10)
C59 C62 C63 C64 -176.5(8)
C62 C63 C64 S18 0.8(9)
C62 C63 C64 Si6 -172.9(6)
C61 S18 C64 C63 0.1(6)
C61 S18 C64 Si6 174.1(6)
C85 Si6 C64 C63 58.2(9)
C86 Si6 C64 C63 -58.6(9)
C84 Si6 C64 C63 178.6(7)
C85 Si6 C64 S18 -114.9(6)
C86 Si6 C64 S18 128.4(6)
C84 Si6 C64 S18 5.5(7)
C68 S19 C65 C66 1.0(7)
C68 S19 C65 Si7 -173.5(5)
C87 Si7 C65 C66 -91.2(14)
C89 Si7 C65 C66 33.6(14)
C88 Si7 C65 C66 149.1(11)
C87 Si7 C65 S19 82.4(13)
C89 Si7 C65 S19 -152.7(12)
C88 Si7 C65 S19 -37.2(11)
S19 C65 C66 C67 -0.2(9)
Si7 C65 C66 C67 174.1(6)
C65 C66 C67 C68 -1.0(10)
C65 C66 C67 C70 -168.2(9)
C66 C67 C68 S19 1.8(8)
C70 C67 C68 S19 172.7(5)
C66 C67 C68 S20 -171.1(5)
C70 C67 C68 S20 -0.2(9)
C65 S19 C68 C67 -1.7(7)
C65 S19 C68 S20 169.5(7)
C69 S20 C68 C67 2.4(7)
C69 S20 C68 S19 -168.7(7)
C68 S20 C69 C70 -4.5(7)
C68 S20 C69 S21 164.3(6)
C72 S21 C69 C70 1.7(7)
C72 S21 C69 S20 -167.2(6)
S20 C69 C70 C67 5.1(9)
S21 C69 C70 C67 -165.0(5)
S20 C69 C70 C71 172.0(5)
S21 C69 C70 C71 1.9(9)
C68 C67 C70 C69 -3.0(9)
C66 C67 C70 C69 164.1(9)
C68 C67 C70 C71 -165.2(8)
C66 C67 C70 C71 1.9(16)
C57 C58 C71 C72 -21.4(10)
C59 C58 C71 C72 160.0(8)
C57 C58 C71 C70 156.3(7)
C59 C58 C71 C70 -22.3(13)
C69 C70 C71 C58 176.6(7)
C67 C70 C71 C58 -21.4(14)
C69 C70 C71 C72 -5.5(9)
C67 C70 C71 C72 156.5(8)
C58 C71 C72 C55 11.5(11)
C70 C71 C72 C55 -166.6(6)
C58 C71 C72 S21 -174.9(6)
C70 C71 C72 S21 6.9(8)
C54 C55 C72 C71 -177.8(7)
C56 C55 C72 C71 7.5(10)
C54 C55 C72 S21 9.4(10)
C56 C55 C72 S21 -165.3(5)
C69 S21 C72 C71 -5.1(6)
C69 S21 C72 C55 168.2(7)
C57 C56 C73 C74 -178.8(7)
C55 C56 C73 C74 3.9(10)
C57 C56 C73 S22 12.0(10)
C55 C56 C73 S22 -165.2(5)
C76 S22 C73 C74 -2.3(6)
C76 S22 C73 C56 167.9(6)
C56 C73 C74 C75 -163.2(6)
S22 C73 C74 C75 6.8(8)
C56 C73 C74 C53 14.2(10)
S22 C73 C74 C53 -175.8(5)
C54 C53 C74 C73 -22.2(10)
C52 C53 C74 C73 158.5(7)
C54 C53 C74 C75 154.7(7)
C52 C53 C74 C75 -24.7(12)
C73 C74 C75 C76 -8.9(9)
C53 C74 C75 C76 174.1(7)
C73 C74 C75 C78 160.0(8)
C53 C74 C75 C78 -17.0(14)
C74 C75 C76 S23 174.6(5)
C78 C75 C76 S23 2.5(9)
C74 C75 C76 S22 7.2(8)
C78 C75 C76 S22 -164.9(5)
C77 S23 C76 C75 -1.9(6)
C77 S23 C76 S22 163.2(6)
C73 S22 C76 C75 -2.9(6)
C73 S22 C76 S23 -168.3(6)
C80 S24 C77 C78 -0.4(7)
C80 S24 C77 S23 169.5(7)
C76 S23 C77 C78 0.6(7)
C76 S23 C77 S24 -168.9(7)
S24 C77 C78 C79 0.0(9)
S23 C77 C78 C79 -171.8(6)
S24 C77 C78 C75 172.4(5)
S23 C77 C78 C75 0.6(9)
C76 C75 C78 C77 -1.9(9)
C74 C75 C78 C77 -170.9(8)
C76 C75 C78 C79 167.9(8)
C74 C75 C78 C79 -1.1(16)
C77 C78 C79 C80 0.6(10)
C75 C78 C79 C80 -169.0(8)
C78 C79 C80 S24 -0.9(9)
C78 C79 C80 Si8 177.4(6)
C77 S24 C80 C79 0.7(7)
C77 S24 C80 Si8 -177.6(6)
C90 Si8 C80 C79 -87.8(13)
C92 Si8 C80 C79 150.1(10)
C91 Si8 C80 C79 32.0(10)
C90 Si8 C80 S24 90.3(11)
C92 Si8 C80 S24 -31.8(10)
C91 Si8 C80 S24 -149.9(8)
